data_4514704
loop_
_publ_author_name
'Schild, Dirk J.'
'Peters, Jonas C.'

_publ_section_title
;
 Light Enhanced Fe-Mediated Nitrogen Fixation: Mechanistic Insights
 Regarding H<sub>2</sub> Elimination, HER, and NH<sub>3</sub> Generation.
;
_journal_issue 5
_journal_name_full 'ACS catalysis'
_journal_page_first 4286
_journal_page_last 4295
_journal_paper_doi 10.1021/acscatal.9b00523
_journal_volume 9
_journal_year 2019
_chemical_formula_moiety 'C84 H130 Fe2 K4 N4 O6 P6'
_chemical_formula_sum 'C84 H130 Fe2 K4 N4 O6 P6'
_chemical_formula_weight 1745.83
_space_group_crystal_system monoclinic
_space_group_IT_number 14
_space_group_name_Hall '-P 2yn'
_space_group_name_H-M_alt 'P 1 21/n 1'
_symmetry_space_group_name_Hall '-P 2yn'
_symmetry_space_group_name_H-M 'P 1 21/n 1'
_atom_sites_solution_hydrogens geom
_atom_sites_solution_primary dual
_audit_creation_date 2018-12-19
_audit_creation_method
;
Olex2 1.2
(compiled 2018.05.29 svn.r3508 for OlexSys, GUI svn.r5506)
;
_cell_angle_alpha 90
_cell_angle_beta 102.506(3)
_cell_angle_gamma 90
_cell_formula_units_Z 2
_cell_length_a 14.6713(13)
_cell_length_b 16.6256(9)
_cell_length_c 18.7129(12)
_cell_measurement_reflns_used 9000
_cell_measurement_temperature 100(2)
_cell_measurement_theta_max 30.72
_cell_measurement_theta_min 2.54
_cell_volume 4456.1(5)
_computing_cell_refinement 'SAINT v8.37A (Bruker, 2015)'
_computing_data_reduction 'SAINT v8.37A (Bruker, 2015)'
_computing_molecular_graphics 'Olex2 (Dolomanov et al., 2009)'
_computing_publication_material 'Olex2 (Dolomanov et al., 2009)'
_computing_structure_refinement 'ShelXL (Sheldrick, 2015)'
_computing_structure_solution 'XT (Sheldrick, 2015)'
_diffrn_ambient_temperature 100.0
_diffrn_detector 'CMOS Area Detector'
_diffrn_detector_area_resol_mean 10.24
_diffrn_detector_type 'Bruker PHOTON 100 CMOS'
_diffrn_measured_fraction_theta_full 0.999
_diffrn_measured_fraction_theta_max 0.900
_diffrn_measurement_device '\k-geometry diffractometer'
_diffrn_measurement_device_type 'Bruker D8 VENTURE Kappa Duo PHOTON 100 CMOS'
_diffrn_measurement_method '\f and \w scans'
_diffrn_radiation_monochromator 'multilayer mirrors'
_diffrn_radiation_type MoK\a
_diffrn_radiation_wavelength 0.71073
_diffrn_reflns_av_R_equivalents 0.0574
_diffrn_reflns_av_unetI/netI 0.0787
_diffrn_reflns_Laue_measured_fraction_full 0.999
_diffrn_reflns_Laue_measured_fraction_max 0.900
_diffrn_reflns_limit_h_max 22
_diffrn_reflns_limit_h_min -22
_diffrn_reflns_limit_k_max 25
_diffrn_reflns_limit_k_min -24
_diffrn_reflns_limit_l_max 25
_diffrn_reflns_limit_l_min -28
_diffrn_reflns_number 64947
_diffrn_reflns_point_group_measured_fraction_full 0.999
_diffrn_reflns_point_group_measured_fraction_max 0.900
_diffrn_reflns_theta_full 25.242
_diffrn_reflns_theta_max 33.030
_diffrn_reflns_theta_min 2.544
_diffrn_source 'I\mS HB micro-focus sealed tube'
_diffrn_source_current 1
_diffrn_source_power 0.05
_diffrn_source_type 'Incoatech I\mS HB'
_diffrn_source_voltage 50
_diffrn_standards_number 0
_exptl_absorpt_coefficient_mu 0.671
_exptl_absorpt_correction_T_max 1.0000
_exptl_absorpt_correction_T_min 0.9125
_exptl_absorpt_correction_type multi-scan
_exptl_absorpt_process_details
'SADABS-2016/2 (Bruker,2016/2) was used for absorption correction. wR2(int) was 0.0740 before and 0.0530 after correction. The Ratio of minimum to maximum transmission is 0.9125. The \l/2 correction factor is Not present.'
_exptl_crystal_colour blue
_exptl_crystal_colour_primary blue
_exptl_crystal_density_diffrn 1.301
_exptl_crystal_description plate
_exptl_crystal_F_000 1856
_exptl_crystal_size_max 0.22
_exptl_crystal_size_mid 0.199
_exptl_crystal_size_min 0.055
_refine_diff_density_max 1.559
_refine_diff_density_min -0.606
_refine_diff_density_rms 0.097
_refine_ls_extinction_method none
_refine_ls_goodness_of_fit_ref 1.013
_refine_ls_hydrogen_treatment constr
_refine_ls_matrix_type full
_refine_ls_number_parameters 486
_refine_ls_number_reflns 15164
_refine_ls_number_restraints 0
_refine_ls_restrained_S_all 1.013
_refine_ls_R_factor_all 0.1074
_refine_ls_R_factor_gt 0.0569
_refine_ls_shift/su_max 0.001
_refine_ls_shift/su_mean 0.000
_refine_ls_structure_factor_coef Fsqd
_refine_ls_weighting_details 'w=1/[\s^2^(Fo^2^)+(0.0473P)^2^+4.9890P] where P=(Fo^2^+2Fc^2^)/3'
_refine_ls_weighting_scheme calc
_refine_ls_wR_factor_gt 0.1094
_refine_ls_wR_factor_ref 0.1263
_reflns_Friedel_coverage 0.000
_reflns_number_gt 10117
_reflns_number_total 15164
_reflns_threshold_expression 'I > 2\s(I)'
_cod_data_source_file cs9b00523_si_002.cif
_cod_data_source_block p17581
_cod_database_code 4514704
_shelx_shelxl_version_number 2018/1
_shelx_space_group_comment
;
The symmetry employed for this shelxl refinement is uniquely defined
by the following loop, which should always be used as a source of
symmetry information in preference to the above space-group names.
They are only intended as comments.
;
_olex2_refinement_description
;
1. Fixed Uiso
 At 1.2 times of:
  All C(H) groups, All C(H,H) groups
 At 1.5 times of:
  All C(H,H,H) groups
2.a Ternary CH refined with riding coordinates:
 C23(H23), C20(H20), C29(H29), C26(H26)
2.b Secondary CH2 refined with riding coordinates:
 C33(H33A,H33B), C35(H35A,H35B), C34(H34A,H34B), C31(H31A,H31B), C36(H36A,
 H36B), C32(H32A,H32B), C39(H39A,H39B), C38(H38A,H38B), C42(H42A,H42B),
 C37(H37A,H37B), C40(H40A,H40B), C41(H41A,H41B)
2.c Aromatic/amide H refined with riding coordinates:
 C17(H17), C16(H16), C6(H6), C2(H2), C5(H5), C3(H3), C8(H8), C14(H14),
 C10(H10), C11(H11), C15(H15), C4(H4), C9(H9)
2.d Idealised Me refined as rotating group:
 C21(H21A,H21B,H21C), C22(H22A,H22B,H22C), C19(H19A,H19B,H19C), C28(H28A,H28B,
 H28C), C24(H24A,H24B,H24C), C30(H30A,H30B,H30C), C27(H27A,H27B,H27C), C25(H25A,
 H25B,H25C)
;
_olex2_submission_special_instructions 'No special instructions were received'

loop_
_space_group_symop_operation_xyz
'x, y, z'
'-x+1/2, y+1/2, -z+1/2'
'-x, -y, -z'
'x-1/2, -y-1/2, z-1/2'

loop_
_atom_site_label
_atom_site_type_symbol
_atom_site_fract_x
_atom_site_fract_y
_atom_site_fract_z
_atom_site_U_iso_or_equiv
_atom_site_adp_type
_atom_site_occupancy
_atom_site_site_symmetry_order
_atom_site_calc_flag
_atom_site_refinement_flags_posn
Fe1 Fe 0.64632(2) 0.67989(2) 0.46280(2) 0.01185(7) Uani 1 1 d .
K1 K 0.45951(4) 0.49467(3) 0.59469(3) 0.02298(11) Uani 1 1 d .
K2 K 0.54916(4) 0.74713(3) 0.60365(3) 0.02705(12) Uani 1 1 d .
P3 P 0.61093(4) 0.72163(3) 0.35175(3) 0.01326(11) Uani 1 1 d .
P2 P 0.77185(4) 0.61804(3) 0.51483(3) 0.01512(11) Uani 1 1 d .
P1 P 0.71997(4) 0.78756(3) 0.48898(3) 0.01256(11) Uani 1 1 d .
O2 O 0.55856(13) 0.80206(12) 0.73843(10) 0.0337(4) Uani 1 1 d .
O1 O 0.48746(14) 0.60076(14) 0.71302(12) 0.0465(6) Uani 1 1 d .
O3 O 0.37617(13) 0.81018(11) 0.57251(11) 0.0346(4) Uani 1 1 d .
N1 N 0.54719(13) 0.64450(11) 0.48819(10) 0.0158(4) Uani 1 1 d .
N2 N 0.47897(14) 0.61974(12) 0.50539(11) 0.0228(4) Uani 1 1 d .
C18 C 0.65764(15) 0.82468(13) 0.34418(12) 0.0169(4) Uani 1 1 d .
C23 C 0.64094(16) 0.67701(14) 0.26642(12) 0.0194(4) Uani 1 1 d .
H23 H 0.598230 0.700414 0.222361 0.023 Uiso 1 1 calc R
C17 C 0.64103(18) 0.87244(14) 0.28104(13) 0.0235(5) Uani 1 1 d .
H17 H 0.606223 0.851207 0.236249 0.028 Uiso 1 1 calc R
C20 C 0.48419(15) 0.74648(14) 0.31247(12) 0.0191(4) Uani 1 1 d .
H20 H 0.479258 0.770804 0.262909 0.023 Uiso 1 1 calc R
C13 C 0.71026(15) 0.85618(13) 0.40942(12) 0.0157(4) Uani 1 1 d .
C21 C 0.42167(17) 0.67252(16) 0.30466(15) 0.0284(5) Uani 1 1 d .
H21A H 0.441009 0.634289 0.270925 0.043 Uiso 1 1 calc GR
H21B H 0.356719 0.688551 0.285375 0.043 Uiso 1 1 calc GR
H21C H 0.427028 0.647088 0.352634 0.043 Uiso 1 1 calc GR
C29 C 0.77795(17) 0.58024(14) 0.61192(13) 0.0225(5) Uani 1 1 d .
H29 H 0.833044 0.543679 0.626003 0.027 Uiso 1 1 calc R
C16 C 0.67497(19) 0.95049(15) 0.28333(14) 0.0282(6) Uani 1 1 d .
H16 H 0.663330 0.982429 0.240210 0.034 Uiso 1 1 calc R
C12 C 0.87143(15) 0.69055(13) 0.53523(12) 0.0168(4) Uani 1 1 d .
C6 C 0.75862(16) 0.87778(13) 0.62500(12) 0.0196(4) Uani 1 1 d .
H6 H 0.814346 0.847276 0.639322 0.023 Uiso 1 1 calc R
C2 C 0.61882(16) 0.91066(13) 0.53852(13) 0.0205(5) Uani 1 1 d .
H2 H 0.577527 0.902649 0.492424 0.025 Uiso 1 1 calc R
C22 C 0.62775(18) 0.58593(15) 0.26576(15) 0.0287(6) Uani 1 1 d .
H22A H 0.666795 0.562759 0.310150 0.043 Uiso 1 1 calc GR
H22B H 0.645928 0.563154 0.222592 0.043 Uiso 1 1 calc GR
H22C H 0.562060 0.573393 0.264122 0.043 Uiso 1 1 calc GR
C19 C 0.44889(17) 0.80731(15) 0.36073(14) 0.0249(5) Uani 1 1 d .
H19A H 0.455522 0.785159 0.410125 0.037 Uiso 1 1 calc GR
H19B H 0.382962 0.819035 0.340158 0.037 Uiso 1 1 calc GR
H19C H 0.485401 0.856965 0.363038 0.037 Uiso 1 1 calc GR
C1 C 0.70142(15) 0.86564(12) 0.55587(12) 0.0149(4) Uani 1 1 d .
C5 C 0.73532(18) 0.93383(15) 0.67323(13) 0.0252(5) Uani 1 1 d .
H5 H 0.775405 0.941284 0.719931 0.030 Uiso 1 1 calc R
C3 C 0.59551(17) 0.96659(14) 0.58665(13) 0.0225(5) Uani 1 1 d .
H3 H 0.539149 0.996419 0.573360 0.027 Uiso 1 1 calc R
C33 C 0.4366(2) 0.65341(18) 0.81575(16) 0.0366(6) Uani 1 1 d .
H33A H 0.464793 0.707325 0.826760 0.044 Uiso 1 1 calc R
H33B H 0.382174 0.648256 0.838804 0.044 Uiso 1 1 calc R
C8 C 0.91770(16) 0.82972(14) 0.53274(13) 0.0227(5) Uani 1 1 d .
H8 H 0.901586 0.884533 0.522669 0.027 Uiso 1 1 calc R
C14 C 0.74370(17) 0.93528(13) 0.41102(13) 0.0212(5) Uani 1 1 d .
H14 H 0.778897 0.956989 0.455458 0.025 Uiso 1 1 calc R
C10 C 1.03411(16) 0.72856(16) 0.57492(14) 0.0257(5) Uani 1 1 d .
H10 H 1.097398 0.713816 0.593367 0.031 Uiso 1 1 calc R
C11 C 0.96519(16) 0.67020(15) 0.56375(13) 0.0239(5) Uani 1 1 d .
H11 H 0.981489 0.615744 0.575511 0.029 Uiso 1 1 calc R
C28 C 0.68971(19) 0.53318(16) 0.61631(14) 0.0304(6) Uani 1 1 d .
H28A H 0.635269 0.568657 0.603501 0.046 Uiso 1 1 calc GR
H28B H 0.695057 0.512866 0.666212 0.046 Uiso 1 1 calc GR
H28C H 0.682281 0.487869 0.582037 0.046 Uiso 1 1 calc GR
C7 C 0.84804(15) 0.77126(13) 0.52093(12) 0.0163(4) Uani 1 1 d .
C24 C 0.74231(17) 0.69587(16) 0.26276(14) 0.0265(5) Uani 1 1 d .
H24A H 0.747016 0.752162 0.248456 0.040 Uiso 1 1 calc GR
H24B H 0.761392 0.660712 0.226582 0.040 Uiso 1 1 calc GR
H24C H 0.783194 0.686759 0.310904 0.040 Uiso 1 1 calc GR
C15 C 0.72582(19) 0.98191(15) 0.34841(14) 0.0273(5) Uani 1 1 d .
H15 H 0.748422 1.035573 0.349996 0.033 Uiso 1 1 calc R
C30 C 0.78873(19) 0.64920(17) 0.66662(13) 0.0296(6) Uani 1 1 d .
H30A H 0.851413 0.672306 0.672843 0.044 Uiso 1 1 calc GR
H30B H 0.779727 0.629014 0.713811 0.044 Uiso 1 1 calc GR
H30C H 0.742002 0.690678 0.648428 0.044 Uiso 1 1 calc GR
C26 C 0.83710(17) 0.53042(14) 0.48362(14) 0.0233(5) Uani 1 1 d .
H26 H 0.888514 0.514096 0.525469 0.028 Uiso 1 1 calc R
C35 C 0.6344(2) 0.8037(2) 0.80045(18) 0.0484(8) Uani 1 1 d .
H35A H 0.692395 0.822267 0.786650 0.058 Uiso 1 1 calc R
H35B H 0.645370 0.749829 0.823159 0.058 Uiso 1 1 calc R
C34 C 0.4090(2) 0.63903(18) 0.73410(17) 0.0370(7) Uani 1 1 d .
H34A H 0.353270 0.603909 0.722222 0.044 Uiso 1 1 calc R
H34B H 0.394243 0.690650 0.707771 0.044 Uiso 1 1 calc R
C4 C 0.65479(18) 0.97866(14) 0.65406(13) 0.0249(5) Uani 1 1 d .
H4 H 0.640051 1.017625 0.686929 0.030 Uiso 1 1 calc R
C31 C 0.5548(2) 0.5801(2) 0.7777(2) 0.0529(9) Uani 1 1 d .
H31A H 0.609171 0.616710 0.784337 0.064 Uiso 1 1 calc R
H31B H 0.576912 0.524221 0.774389 0.064 Uiso 1 1 calc R
C9 C 1.01106(17) 0.80850(16) 0.55927(14) 0.0274(5) Uani 1 1 d .
H9 H 1.058388 0.848524 0.566535 0.033 Uiso 1 1 calc R
C27 C 0.77374(19) 0.45773(15) 0.46118(16) 0.0321(6) Uani 1 1 d .
H27A H 0.739952 0.445747 0.499718 0.048 Uiso 1 1 calc GR
H27B H 0.811676 0.411140 0.453978 0.048 Uiso 1 1 calc GR
H27C H 0.728936 0.469659 0.415439 0.048 Uiso 1 1 calc GR
C25 C 0.88039(19) 0.55367(16) 0.41984(15) 0.0309(6) Uani 1 1 d .
H25A H 0.831485 0.572955 0.379163 0.046 Uiso 1 1 calc GR
H25B H 0.911137 0.506660 0.403977 0.046 Uiso 1 1 calc GR
H25C H 0.926478 0.596397 0.435206 0.046 Uiso 1 1 calc GR
C36 C 0.6027(3) 0.8642(2) 0.85310(18) 0.0604(11) Uani 1 1 d .
H36A H 0.566021 0.836969 0.884633 0.072 Uiso 1 1 calc R
H36B H 0.656970 0.891371 0.884465 0.072 Uiso 1 1 calc R
C32 C 0.5068(2) 0.5881(2) 0.84115(19) 0.0501(8) Uani 1 1 d .
H32A H 0.475771 0.537261 0.849842 0.060 Uiso 1 1 calc R
H32B H 0.551489 0.603898 0.886560 0.060 Uiso 1 1 calc R
C39 C 0.3030(2) 0.75245(18) 0.55239(18) 0.0395(7) Uani 1 1 d .
H39A H 0.264044 0.750676 0.589439 0.047 Uiso 1 1 calc R
H39B H 0.329230 0.698204 0.548273 0.047 Uiso 1 1 calc R
C38 C 0.4950(2) 0.86724(19) 0.74423(19) 0.0424(7) Uani 1 1 d .
H38A H 0.437440 0.845937 0.756875 0.051 Uiso 1 1 calc R
H38B H 0.477465 0.896388 0.697119 0.051 Uiso 1 1 calc R
C42 C 0.35565(18) 0.87967(15) 0.52678(16) 0.0299(6) Uani 1 1 d .
H42A H 0.398357 0.882864 0.492525 0.036 Uiso 1 1 calc R
H42B H 0.362691 0.929230 0.556805 0.036 Uiso 1 1 calc R
C37 C 0.5442(3) 0.9222(2) 0.80278(18) 0.0482(8) Uani 1 1 d .
H37A H 0.582809 0.962048 0.783506 0.058 Uiso 1 1 calc R
H37B H 0.499783 0.950600 0.826970 0.058 Uiso 1 1 calc R
C40 C 0.2460(2) 0.7794(2) 0.47959(17) 0.0407(7) Uani 1 1 d .
H40A H 0.179916 0.762750 0.473164 0.049 Uiso 1 1 calc R
H40B H 0.271496 0.757988 0.438606 0.049 Uiso 1 1 calc R
C41 C 0.2559(2) 0.87023(19) 0.48513(18) 0.0411(7) Uani 1 1 d .
H41A H 0.246112 0.895406 0.436117 0.049 Uiso 1 1 calc R
H41B H 0.211586 0.893802 0.512369 0.049 Uiso 1 1 calc R

loop_
_atom_site_aniso_label
_atom_site_aniso_U_11
_atom_site_aniso_U_22
_atom_site_aniso_U_33
_atom_site_aniso_U_23
_atom_site_aniso_U_13
_atom_site_aniso_U_12
Fe1 0.01226(14) 0.01031(13) 0.01169(14) 0.00103(11) -0.00024(11) -0.00003(11)
K1 0.0285(3) 0.0163(2) 0.0263(3) -0.00251(19) 0.0108(2) -0.00489(19)
K2 0.0251(3) 0.0329(3) 0.0228(3) -0.0089(2) 0.0044(2) 0.0015(2)
P3 0.0133(3) 0.0144(2) 0.0110(2) -0.00072(19) 0.00041(19) 0.0011(2)
P2 0.0154(3) 0.0125(2) 0.0158(3) 0.0008(2) -0.0003(2) 0.0025(2)
P1 0.0131(3) 0.0111(2) 0.0124(2) -0.00010(19) 0.00032(19) 0.00015(19)
O2 0.0333(10) 0.0395(11) 0.0269(10) -0.0112(8) 0.0037(8) -0.0038(8)
O1 0.0352(11) 0.0511(13) 0.0526(14) -0.0299(11) 0.0086(10) 0.0008(10)
O3 0.0257(10) 0.0294(10) 0.0433(12) 0.0002(8) -0.0041(8) -0.0027(8)
N1 0.0185(9) 0.0141(8) 0.0143(9) 0.0012(7) 0.0028(7) 0.0006(7)
N2 0.0254(11) 0.0200(10) 0.0249(10) -0.0001(8) 0.0094(8) -0.0021(8)
C18 0.0185(11) 0.0165(10) 0.0160(10) 0.0026(8) 0.0047(8) 0.0030(8)
C23 0.0194(11) 0.0232(11) 0.0151(10) -0.0033(9) 0.0025(8) 0.0004(9)
C17 0.0319(13) 0.0233(12) 0.0154(11) 0.0040(9) 0.0053(9) 0.0021(10)
C20 0.0166(11) 0.0240(11) 0.0142(10) 0.0011(8) -0.0022(8) 0.0053(9)
C13 0.0159(10) 0.0148(10) 0.0172(10) 0.0021(8) 0.0056(8) 0.0011(8)
C21 0.0174(12) 0.0310(13) 0.0330(14) -0.0048(11) -0.0030(10) 0.0021(10)
C29 0.0232(12) 0.0218(11) 0.0200(11) 0.0071(9) -0.0012(9) 0.0029(9)
C16 0.0401(15) 0.0238(12) 0.0224(12) 0.0096(10) 0.0110(11) 0.0039(11)
C12 0.0152(10) 0.0195(10) 0.0148(10) -0.0006(8) 0.0012(8) 0.0010(8)
C6 0.0198(11) 0.0193(11) 0.0177(11) -0.0029(8) 0.0001(9) 0.0006(9)
C2 0.0205(11) 0.0186(10) 0.0205(11) -0.0024(9) 0.0000(9) 0.0005(9)
C22 0.0289(14) 0.0262(13) 0.0333(14) -0.0134(11) 0.0119(11) -0.0028(10)
C19 0.0184(11) 0.0267(12) 0.0273(13) -0.0012(10) 0.0000(9) 0.0081(9)
C1 0.0163(10) 0.0108(9) 0.0172(10) -0.0017(8) 0.0027(8) -0.0018(8)
C5 0.0293(13) 0.0260(12) 0.0180(11) -0.0056(9) 0.0003(10) -0.0013(10)
C3 0.0239(12) 0.0178(11) 0.0263(12) -0.0005(9) 0.0062(10) 0.0040(9)
C33 0.0371(16) 0.0338(15) 0.0406(16) -0.0087(12) 0.0121(13) -0.0048(12)
C8 0.0199(11) 0.0218(11) 0.0260(12) -0.0009(9) 0.0038(9) -0.0028(9)
C14 0.0258(12) 0.0154(10) 0.0226(12) 0.0001(9) 0.0059(9) -0.0021(9)
C10 0.0122(11) 0.0366(14) 0.0264(13) -0.0025(10) 0.0001(9) 0.0018(10)
C11 0.0176(11) 0.0262(12) 0.0256(12) 0.0012(10) -0.0002(9) 0.0056(9)
C28 0.0381(15) 0.0278(13) 0.0231(13) 0.0080(10) 0.0015(11) -0.0051(11)
C7 0.0143(10) 0.0193(10) 0.0150(10) -0.0016(8) 0.0025(8) -0.0003(8)
C24 0.0264(13) 0.0285(13) 0.0276(13) -0.0059(10) 0.0126(10) -0.0010(10)
C15 0.0353(14) 0.0169(11) 0.0323(14) 0.0053(10) 0.0135(11) -0.0014(10)
C30 0.0309(14) 0.0391(15) 0.0165(11) 0.0003(10) 0.0000(10) -0.0073(11)
C26 0.0212(12) 0.0186(11) 0.0273(12) -0.0024(9) -0.0008(10) 0.0066(9)
C35 0.0413(18) 0.053(2) 0.0430(18) 0.0074(15) -0.0083(14) -0.0089(15)
C34 0.0320(15) 0.0371(15) 0.0428(17) -0.0114(13) 0.0103(13) 0.0006(12)
C4 0.0330(14) 0.0193(11) 0.0238(12) -0.0064(9) 0.0093(10) 0.0006(10)
C31 0.0324(17) 0.0462(19) 0.074(2) -0.0286(18) -0.0025(16) 0.0037(14)
C9 0.0172(12) 0.0327(14) 0.0318(14) -0.0025(11) 0.0041(10) -0.0061(10)
C27 0.0341(15) 0.0189(12) 0.0410(16) -0.0071(11) 0.0034(12) 0.0045(10)
C25 0.0285(14) 0.0312(14) 0.0338(14) -0.0078(11) 0.0084(11) 0.0075(11)
C36 0.101(3) 0.0334(17) 0.0339(17) -0.0102(14) -0.0142(18) -0.0053(18)
C32 0.0434(18) 0.0460(19) 0.051(2) -0.0103(16) -0.0110(15) -0.0045(15)
C39 0.0296(15) 0.0332(15) 0.0536(19) 0.0027(13) 0.0043(13) -0.0070(12)
C38 0.0297(15) 0.0457(18) 0.0513(19) -0.0136(15) 0.0072(14) -0.0034(13)
C42 0.0247(13) 0.0234(12) 0.0412(16) -0.0029(11) 0.0062(11) 0.0002(10)
C37 0.056(2) 0.0479(19) 0.0417(18) -0.0096(15) 0.0121(16) -0.0022(16)
C40 0.0330(15) 0.0535(19) 0.0362(16) -0.0159(14) 0.0090(13) -0.0152(14)
C41 0.0303(15) 0.0430(17) 0.0449(18) 0.0094(14) -0.0028(13) -0.0041(13)

loop_
_atom_type_symbol
_atom_type_description
_atom_type_scat_dispersion_real
_atom_type_scat_dispersion_imag
_atom_type_scat_source
C C 0.0033 0.0016 'International Tables Vol C Tables 4.2.6.8 and 6.1.1.4'
H H 0.0000 0.0000 'International Tables Vol C Tables 4.2.6.8 and 6.1.1.4'
Fe Fe 0.3463 0.8444 'International Tables Vol C Tables 4.2.6.8 and 6.1.1.4'
K K 0.2009 0.2494 'International Tables Vol C Tables 4.2.6.8 and 6.1.1.4'
N N 0.0061 0.0033 'International Tables Vol C Tables 4.2.6.8 and 6.1.1.4'
O O 0.0106 0.0060 'International Tables Vol C Tables 4.2.6.8 and 6.1.1.4'
P P 0.1023 0.0942 'International Tables Vol C Tables 4.2.6.8 and 6.1.1.4'

loop_
_geom_angle_atom_site_label_1
_geom_angle_atom_site_label_2
_geom_angle_atom_site_label_3
_geom_angle
_geom_angle_site_symmetry_1
_geom_angle_site_symmetry_3
P3 Fe1 K1 88.344(19) . 3_666
P3 Fe1 P2 126.69(3) . .
P2 Fe1 K1 91.32(2) . 3_666
P1 Fe1 K1 173.61(2) . 3_666
P1 Fe1 P3 87.39(2) . .
P1 Fe1 P2 87.41(2) . .
N1 Fe1 K1 55.62(6) . 3_666
N1 Fe1 P3 109.57(6) . .
N1 Fe1 P2 113.71(6) . .
N1 Fe1 P1 130.48(6) . .
O1 K1 Fe1 141.17(5) . 3_666
O1 K1 N2 154.18(6) . 3_666
N1 K1 Fe1 30.92(4) 3_666 3_666
N1 K1 O1 162.10(7) 3_666 .
N1 K1 N2 23.76(5) 3_666 3_666
N2 K1 Fe1 54.68(4) 3_666 3_666
N2 K1 Fe1 124.52(5) . 3_666
N2 K1 O1 89.27(7) . .
N2 K1 N1 106.83(6) . 3_666
N2 K1 N2 90.90(6) . 3_666
O2 K2 O1 69.10(6) . .
O2 K2 O3 85.66(6) . .
O2 K2 N1 161.61(6) . .
O2 K2 N2 143.67(6) . .
O2 K2 C2 96.49(6) . .
O2 K2 C1 98.94(6) . .
O3 K2 O1 92.71(6) . .
O3 K2 N1 102.87(6) . .
O3 K2 N2 87.58(6) . .
O3 K2 C2 87.20(6) . .
O3 K2 C1 112.15(6) . .
N1 K2 O1 93.99(5) . .
N1 K2 N2 24.46(5) . .
N1 K2 C2 100.14(6) . .
N1 K2 C1 92.92(6) . .
N2 K2 O1 75.64(5) . .
N2 K2 C2 118.79(6) . .
N2 K2 C1 116.61(6) . .
C2 K2 O1 165.54(6) . .
C2 K2 C1 24.98(5) . .
C1 K2 O1 151.94(6) . .
C18 P3 Fe1 110.83(7) . .
C18 P3 C23 98.01(10) . .
C18 P3 C20 96.69(10) . .
C23 P3 Fe1 129.59(8) . .
C20 P3 Fe1 117.29(7) . .
C20 P3 C23 98.40(10) . .
C29 P2 Fe1 116.63(8) . .
C12 P2 Fe1 109.83(7) . .
C12 P2 C29 98.33(10) . .
C12 P2 C26 97.67(10) . .
C26 P2 Fe1 131.74(8) . .
C26 P2 C29 96.73(11) . .
C13 P1 Fe1 113.06(7) . .
C13 P1 C1 96.52(10) . .
C13 P1 C7 104.09(10) . .
C1 P1 Fe1 127.57(7) . .
C1 P1 C7 99.76(10) . .
C7 P1 Fe1 112.59(7) . .
C35 O2 K2 130.62(19) . .
C35 O2 C38 109.1(2) . .
C38 O2 K2 115.22(17) . .
K1 O1 K2 89.28(6) . .
C34 O1 K1 120.44(16) . .
C34 O1 K2 100.36(17) . .
C31 O1 K1 118.42(17) . .
C31 O1 K2 116.98(19) . .
C31 O1 C34 108.7(2) . .
C39 O3 K2 114.52(16) . .
C39 O3 C42 109.7(2) . .
C42 O3 K2 120.71(15) . .
Fe1 N1 K1 93.45(7) . 3_666
Fe1 N1 K2 97.96(8) . .
K2 N1 K1 161.80(7) . 3_666
N2 N1 Fe1 179.59(19) . .
N2 N1 K1 86.14(13) . 3_666
N2 N1 K2 82.43(13) . .
K1 N2 K1 89.11(6) . 3_666
K1 N2 K2 104.08(7) . .
K2 N2 K1 140.66(8) . 3_666
N1 N2 K1 129.58(16) . .
N1 N2 K1 70.10(12) . 3_666
N1 N2 K2 73.11(13) . .
C17 C18 P3 125.89(18) . .
C13 C18 P3 114.90(16) . .
C13 C18 C17 119.1(2) . .
P3 C23 H23 108.9 . .
C22 C23 P3 110.04(16) . .
C22 C23 H23 108.9 . .
C22 C23 C24 108.9(2) . .
C24 C23 P3 111.17(16) . .
C24 C23 H23 108.9 . .
C18 C17 H17 119.7 . .
C16 C17 C18 120.6(2) . .
C16 C17 H17 119.7 . .
P3 C20 H20 108.5 . .
C21 C20 P3 112.47(16) . .
C21 C20 H20 108.5 . .
C19 C20 P3 110.33(15) . .
C19 C20 H20 108.5 . .
C19 C20 C21 108.6(2) . .
C18 C13 P1 113.73(16) . .
C18 C13 C14 119.7(2) . .
C14 C13 P1 126.42(17) . .
C20 C21 H21A 109.5 . .
C20 C21 H21B 109.5 . .
C20 C21 H21C 109.5 . .
H21A C21 H21B 109.5 . .
H21A C21 H21C 109.5 . .
H21B C21 H21C 109.5 . .
P2 C29 H29 108.7 . .
C28 C29 P2 110.75(16) . .
C28 C29 H29 108.7 . .
C30 C29 P2 111.66(16) . .
C30 C29 H29 108.7 . .
C30 C29 C28 108.4(2) . .
C17 C16 H16 120.0 . .
C15 C16 C17 120.1(2) . .
C15 C16 H16 120.0 . .
C11 C12 P2 125.46(17) . .
C7 C12 P2 115.59(16) . .
C7 C12 C11 118.9(2) . .
C1 C6 H6 119.5 . .
C5 C6 H6 119.5 . .
C5 C6 C1 121.0(2) . .
K2 C2 H2 91.9 . .
C1 C2 K2 77.98(13) . .
C1 C2 H2 119.0 . .
C3 C2 K2 100.16(15) . .
C3 C2 H2 119.0 . .
C3 C2 C1 122.0(2) . .
K1 C22 H22A 56.3 3_666 .
K1 C22 H22B 133.8 3_666 .
K1 C22 H22C 54.0 3_666 .
C23 C22 K1 116.76(14) . 3_666
C23 C22 H22A 109.5 . .
C23 C22 H22B 109.5 . .
C23 C22 H22C 109.5 . .
H22A C22 H22B 109.5 . .
H22A C22 H22C 109.5 . .
H22B C22 H22C 109.5 . .
C20 C19 H19A 109.5 . .
C20 C19 H19B 109.5 . .
C20 C19 H19C 109.5 . .
H19A C19 H19B 109.5 . .
H19A C19 H19C 109.5 . .
H19B C19 H19C 109.5 . .
P1 C1 K2 88.36(7) . .
C6 C1 K2 98.28(14) . .
C6 C1 P1 125.26(17) . .
C6 C1 C2 117.0(2) . .
C2 C1 K2 77.04(13) . .
C2 C1 P1 117.46(16) . .
C6 C5 H5 119.6 . .
C4 C5 C6 120.8(2) . .
C4 C5 H5 119.6 . .
C2 C3 H3 120.2 . .
C4 C3 C2 119.6(2) . .
C4 C3 H3 120.2 . .
H33A C33 H33B 109.1 . .
C34 C33 H33A 111.2 . .
C34 C33 H33B 111.2 . .
C32 C33 H33A 111.2 . .
C32 C33 H33B 111.2 . .
C32 C33 C34 102.8(2) . .
C7 C8 H8 119.7 . .
C7 C8 C9 120.6(2) . .
C9 C8 H8 119.7 . .
C13 C14 H14 119.8 . .
C15 C14 C13 120.5(2) . .
C15 C14 H14 119.8 . .
C11 C10 H10 119.9 . .
C11 C10 C9 120.2(2) . .
C9 C10 H10 119.9 . .
C12 C11 H11 119.6 . .
C10 C11 C12 120.8(2) . .
C10 C11 H11 119.6 . .
C29 C28 H28A 109.5 . .
C29 C28 H28B 109.5 . .
C29 C28 H28C 109.5 . .
H28A C28 H28B 109.5 . .
H28A C28 H28C 109.5 . .
H28B C28 H28C 109.5 . .
C12 C7 P1 112.95(16) . .
C8 C7 P1 127.11(18) . .
C8 C7 C12 119.9(2) . .
C23 C24 H24A 109.5 . .
C23 C24 H24B 109.5 . .
C23 C24 H24C 109.5 . .
H24A C24 H24B 109.5 . .
H24A C24 H24C 109.5 . .
H24B C24 H24C 109.5 . .
C16 C15 H15 120.0 . .
C14 C15 C16 120.1(2) . .
C14 C15 H15 120.0 . .
C29 C30 H30A 109.5 . .
C29 C30 H30B 109.5 . .
C29 C30 H30C 109.5 . .
H30A C30 H30B 109.5 . .
H30A C30 H30C 109.5 . .
H30B C30 H30C 109.5 . .
P2 C26 H26 108.2 . .
C27 C26 P2 111.93(17) . .
C27 C26 H26 108.2 . .
C25 C26 P2 111.72(17) . .
C25 C26 H26 108.2 . .
C25 C26 C27 108.6(2) . .
O2 C35 H35A 111.0 . .
O2 C35 H35B 111.0 . .
O2 C35 C36 104.0(3) . .
H35A C35 H35B 109.0 . .
C36 C35 H35A 111.0 . .
C36 C35 H35B 111.0 . .
O1 C34 C33 106.9(2) . .
O1 C34 H34A 110.3 . .
O1 C34 H34B 110.3 . .
C33 C34 H34A 110.3 . .
C33 C34 H34B 110.3 . .
H34A C34 H34B 108.6 . .
C5 C4 C3 119.6(2) . .
C5 C4 H4 120.2 . .
C3 C4 H4 120.2 . .
O1 C31 H31A 110.4 . .
O1 C31 H31B 110.4 . .
O1 C31 C32 106.8(3) . .
H31A C31 H31B 108.6 . .
C32 C31 H31A 110.4 . .
C32 C31 H31B 110.4 . .
C8 C9 H9 120.3 . .
C10 C9 C8 119.5(2) . .
C10 C9 H9 120.3 . .
K1 C27 H27A 69.1 3_666 .
K1 C27 H27B 134.1 3_666 .
K1 C27 H27C 41.8 3_666 .
C26 C27 K1 114.02(15) . 3_666
C26 C27 H27A 109.5 . .
C26 C27 H27B 109.5 . .
C26 C27 H27C 109.5 . .
H27A C27 H27B 109.5 . .
H27A C27 H27C 109.5 . .
H27B C27 H27C 109.5 . .
C26 C25 H25A 109.5 . .
C26 C25 H25B 109.5 . .
C26 C25 H25C 109.5 . .
H25A C25 H25B 109.5 . .
H25A C25 H25C 109.5 . .
H25B C25 H25C 109.5 . .
C35 C36 H36A 111.1 . .
C35 C36 H36B 111.1 . .
H36A C36 H36B 109.1 . .
C37 C36 C35 103.3(3) . .
C37 C36 H36A 111.1 . .
C37 C36 H36B 111.1 . .
C33 C32 C31 102.7(3) . .
C33 C32 H32A 111.2 . .
C33 C32 H32B 111.2 . .
C31 C32 H32A 111.2 . .
C31 C32 H32B 111.2 . .
H32A C32 H32B 109.1 . .
O3 C39 H39A 110.5 . .
O3 C39 H39B 110.5 . .
O3 C39 C40 106.1(2) . .
H39A C39 H39B 108.7 . .
C40 C39 H39A 110.5 . .
C40 C39 H39B 110.5 . .
O2 C38 H38A 110.3 . .
O2 C38 H38B 110.3 . .
O2 C38 C37 107.3(3) . .
H38A C38 H38B 108.5 . .
C37 C38 H38A 110.3 . .
C37 C38 H38B 110.3 . .
O3 C42 H42A 110.5 . .
O3 C42 H42B 110.5 . .
O3 C42 C41 106.2(2) . .
H42A C42 H42B 108.7 . .
C41 C42 H42A 110.5 . .
C41 C42 H42B 110.5 . .
C36 C37 C38 101.0(3) . .
C36 C37 H37A 111.6 . .
C36 C37 H37B 111.6 . .
C38 C37 H37A 111.6 . .
C38 C37 H37B 111.6 . .
H37A C37 H37B 109.4 . .
C39 C40 H40A 111.4 . .
C39 C40 H40B 111.4 . .
C39 C40 C41 102.0(2) . .
H40A C40 H40B 109.2 . .
C41 C40 H40A 111.4 . .
C41 C40 H40B 111.4 . .
C42 C41 C40 101.9(2) . .
C42 C41 H41A 111.4 . .
C42 C41 H41B 111.4 . .
C40 C41 H41A 111.4 . .
C40 C41 H41B 111.4 . .
H41A C41 H41B 109.2 . .

loop_
_geom_bond_atom_site_label_1
_geom_bond_atom_site_label_2
_geom_bond_distance
_geom_bond_site_symmetry_2
Fe1 K1 3.3565(6) 3_666
Fe1 P3 2.1452(6) .
Fe1 P2 2.1496(6) .
Fe1 P1 2.0936(6) .
Fe1 N1 1.7281(19) .
K1 O1 2.791(2) .
K1 N1 2.7753(18) 3_666
K1 N2 2.945(2) 3_666
K1 N2 2.721(2) .
K2 O2 2.6577(19) .
K2 O1 3.425(3) .
K2 O3 2.6906(19) .
K2 N1 2.7484(19) .
K2 N2 2.847(2) .
K2 C2 3.234(2) .
K2 C1 3.246(2) .
P3 C18 1.862(2) .
P3 C23 1.897(2) .
P3 C20 1.891(2) .
P2 C29 1.906(2) .
P2 C12 1.869(2) .
P2 C26 1.903(2) .
P1 C13 1.856(2) .
P1 C1 1.864(2) .
P1 C7 1.864(2) .
O2 C35 1.424(3) .
O2 C38 1.449(4) .
O1 C34 1.443(3) .
O1 C31 1.429(4) .
O3 C39 1.428(3) .
O3 C42 1.431(3) .
N1 N2 1.189(3) .
C18 C17 1.400(3) .
C18 C13 1.397(3) .
C23 H23 1.0000 .
C23 C22 1.526(3) .
C23 C24 1.536(3) .
C17 H17 0.9500 .
C17 C16 1.387(3) .
C20 H20 1.0000 .
C20 C21 1.522(3) .
C20 C19 1.520(3) .
C13 C14 1.402(3) .
C21 H21A 0.9800 .
C21 H21B 0.9800 .
C21 H21C 0.9800 .
C29 H29 1.0000 .
C29 C28 1.530(3) .
C29 C30 1.522(4) .
C16 H16 0.9500 .
C16 C15 1.385(4) .
C12 C11 1.405(3) .
C12 C7 1.396(3) .
C6 H6 0.9500 .
C6 C1 1.396(3) .
C6 C5 1.390(3) .
C2 H2 0.9500 .
C2 C1 1.401(3) .
C2 C3 1.388(3) .
C22 H22A 0.9800 .
C22 H22B 0.9800 .
C22 H22C 0.9800 .
C19 H19A 0.9800 .
C19 H19B 0.9800 .
C19 H19C 0.9800 .
C5 H5 0.9500 .
C5 C4 1.377(4) .
C3 H3 0.9500 .
C3 C4 1.383(3) .
C33 H33A 0.9900 .
C33 H33B 0.9900 .
C33 C34 1.512(4) .
C33 C32 1.501(4) .
C8 H8 0.9500 .
C8 C7 1.393(3) .
C8 C9 1.397(3) .
C14 H14 0.9500 .
C14 C15 1.382(3) .
C10 H10 0.9500 .
C10 C11 1.384(4) .
C10 C9 1.387(4) .
C11 H11 0.9500 .
C28 H28A 0.9800 .
C28 H28B 0.9800 .
C28 H28C 0.9800 .
C24 H24A 0.9800 .
C24 H24B 0.9800 .
C24 H24C 0.9800 .
C15 H15 0.9500 .
C30 H30A 0.9800 .
C30 H30B 0.9800 .
C30 H30C 0.9800 .
C26 H26 1.0000 .
C26 C27 1.527(3) .
C26 C25 1.518(4) .
C35 H35A 0.9900 .
C35 H35B 0.9900 .
C35 C36 1.548(5) .
C34 H34A 0.9900 .
C34 H34B 0.9900 .
C4 H4 0.9500 .
C31 H31A 0.9900 .
C31 H31B 0.9900 .
C31 C32 1.512(5) .
C9 H9 0.9500 .
C27 H27A 0.9800 .
C27 H27B 0.9800 .
C27 H27C 0.9800 .
C25 H25A 0.9800 .
C25 H25B 0.9800 .
C25 H25C 0.9800 .
C36 H36A 0.9900 .
C36 H36B 0.9900 .
C36 C37 1.484(5) .
C32 H32A 0.9900 .
C32 H32B 0.9900 .
C39 H39A 0.9900 .
C39 H39B 0.9900 .
C39 C40 1.505(4) .
C38 H38A 0.9900 .
C38 H38B 0.9900 .
C38 C37 1.487(4) .
C42 H42A 0.9900 .
C42 H42B 0.9900 .
C42 C41 1.510(4) .
C37 H37A 0.9900 .
C37 H37B 0.9900 .
C40 H40A 0.9900 .
C40 H40B 0.9900 .
C40 C41 1.518(4) .
C41 H41A 0.9900 .
C41 H41B 0.9900 .
